data_7707156
loop_
_publ_author_name
'Xu, Shuyun'
'Chen, Xuemeng'
'Luo, Gen'
'Gao, Wei'

_publ_section_title
;
 Nickel complexes based on BIAN ligands: transformation and catalysis on
 ethylene polymerization.
;
_journal_issue 21
_journal_name_full 'Dalton transactions (Cambridge, England : 2003)'
_journal_page_first 7356
_journal_page_last 7363
_journal_paper_doi 10.1039/d1dt00649e
_journal_volume 50
_journal_year 2021
_chemical_formula_moiety 'B C24 F20, C72 H80 N4 Ni'
_chemical_formula_sum 'C96 H80 B F20 N4 Ni'
_chemical_formula_weight 1739.16
_space_group_crystal_system triclinic
_space_group_IT_number 2
_space_group_name_Hall '-P 1'
_space_group_name_H-M_alt 'P -1'
_atom_sites_solution_hydrogens geom
_atom_sites_solution_primary direct
_audit_creation_date 2021-02-24
_audit_creation_method
;
Olex2 1.2
(compiled 2018.05.29 svn.r3508 for OlexSys, GUI svn.r5506)
;
_audit_update_record
;
2021-02-24 deposited with the CCDC.	2021-04-19 downloaded from the CCDC.
;
_cell_angle_alpha 89.1040(10)
_cell_angle_beta 73.4980(10)
_cell_angle_gamma 79.1310(10)
_cell_formula_units_Z 2
_cell_length_a 14.7275(8)
_cell_length_b 17.4047(10)
_cell_length_c 20.4790(12)
_cell_measurement_reflns_used 2827
_cell_measurement_temperature 184(2)
_cell_measurement_theta_max 20.54
_cell_measurement_theta_min 2.18
_cell_volume 4938.8(5)
_computing_cell_refinement 'SAINT v6.45A (Bruker, 2003)'
_computing_data_reduction 'SAINT v6.45A (Bruker, 2003)'
_computing_molecular_graphics 'Olex2 (Dolomanov et al., 2009)'
_computing_publication_material 'Olex2 (Dolomanov et al., 2009)'
_computing_structure_refinement 'ShelXL (Sheldrick, 2015)'
_computing_structure_solution 'ShelXS-1997 (Sheldrick, 2008)'
_diffrn_ambient_temperature 184.65
_diffrn_measured_fraction_theta_full 0.984
_diffrn_measured_fraction_theta_max 0.976
_diffrn_measurement_device_type 'CCD area detector'
_diffrn_measurement_method 'phi and omega scans'
_diffrn_radiation_monochromator graphite
_diffrn_radiation_type MoK\a
_diffrn_radiation_wavelength 0.71073
_diffrn_reflns_av_R_equivalents 0.0406
_diffrn_reflns_av_unetI/netI 0.1085
_diffrn_reflns_Laue_measured_fraction_full 0.984
_diffrn_reflns_Laue_measured_fraction_max 0.976
_diffrn_reflns_limit_h_max 18
_diffrn_reflns_limit_h_min -17
_diffrn_reflns_limit_k_max 14
_diffrn_reflns_limit_k_min -21
_diffrn_reflns_limit_l_max 25
_diffrn_reflns_limit_l_min -25
_diffrn_reflns_number 26744
_diffrn_reflns_point_group_measured_fraction_full 0.984
_diffrn_reflns_point_group_measured_fraction_max 0.976
_diffrn_reflns_theta_full 25.242
_diffrn_reflns_theta_max 26.036
_diffrn_reflns_theta_min 1.549
_exptl_absorpt_coefficient_mu 0.277
_exptl_absorpt_correction_type none
_exptl_crystal_colour 'dull light violet'
_exptl_crystal_colour_lustre dull
_exptl_crystal_colour_modifier light
_exptl_crystal_colour_primary violet
_exptl_crystal_density_diffrn 1.169
_exptl_crystal_description block
_exptl_crystal_F_000 1794
_exptl_crystal_size_max 0.22
_exptl_crystal_size_mid 0.18
_exptl_crystal_size_min 0.15
_refine_diff_density_max 0.452
_refine_diff_density_min -0.353
_refine_diff_density_rms 0.057
_refine_ls_extinction_method none
_refine_ls_goodness_of_fit_ref 0.992
_refine_ls_hydrogen_treatment constr
_refine_ls_matrix_type full
_refine_ls_number_parameters 1115
_refine_ls_number_reflns 19042
_refine_ls_number_restraints 0
_refine_ls_restrained_S_all 0.992
_refine_ls_R_factor_all 0.1186
_refine_ls_R_factor_gt 0.0743
_refine_ls_shift/su_max 0.001
_refine_ls_shift/su_mean 0.000
_refine_ls_structure_factor_coef Fsqd
_refine_ls_weighting_details 'w=1/[\s^2^(Fo^2^)+(0.0518P)^2^] where P=(Fo^2^+2Fc^2^)/3'
_refine_ls_weighting_scheme calc
_refine_ls_wR_factor_gt 0.1314
_refine_ls_wR_factor_ref 0.1519
_reflns_Friedel_coverage 0.000
_reflns_number_gt 11653
_reflns_number_total 19042
_reflns_threshold_expression 'I > 2\s(I)'
_cod_data_source_file d1dt00649e1.cif
_cod_data_source_block Complex_5b
_cod_depositor_comments 'Adding full bibliography for 7707155--7707157.cif.'
_cod_database_code 7707156
_shelx_shelxl_version_number 2014/7
_shelx_space_group_comment
;
The symmetry employed for this shelxl refinement is uniquely defined
by the following loop, which should always be used as a source of
symmetry information in preference to the above space-group names.
They are only intended as comments.
;
_shelx_estimated_absorpt_t_max 0.960
_shelx_estimated_absorpt_t_min 0.942
_olex2_refinement_description
;
1. Fixed Uiso
 At 1.2 times of:
  All C(H) groups
 At 1.5 times of:
  All C(H,H,H) groups
2.a Ternary CH refined with riding coordinates:
 C19(H19), C22(H22), C31(H31), C34(H34), C55(H55), C58(H58), C67(H67), C70(H70)
2.b Aromatic/amide H refined with riding coordinates:
 C3(H3), C4(H4), C5(H5), C8(H8), C9(H9), C10(H10), C15(H15), C16(H16),
 C17(H17), C27(H27), C28(H28), C29(H29), C39(H39), C40(H40), C41(H41), C44(H44),
  C45(H45), C46(H46), C51(H51), C52(H52), C53(H53), C63(H63), C64(H64), C65(H65)
2.c Idealised Me refined as rotating group:
 C20(H20A,H20B,H20C), C21(H21A,H21B,H21C), C23(H23A,H23B,H23C), C24(H24A,H24B,
 H24C), C32(H32A,H32B,H32C), C33(H33A,H33B,H33C), C35(H35A,H35B,H35C), C36(H36A,
 H36B,H36C), C56(H56A,H56B,H56C), C57(H57A,H57B,H57C), C59(H59A,H59B,H59C),
 C60(H60A,H60B,H60C), C68(H68A,H68B,H68C), C69(H69A,H69B,H69C), C71(H71A,H71B,
 H71C), C72(H72A,H72B,H72C)
;
_olex2_submission_special_instructions 'No special instructions were received'

loop_
_space_group_symop_operation_xyz
'x, y, z'
'-x, -y, -z'

loop_
_atom_site_label
_atom_site_type_symbol
_atom_site_fract_x
_atom_site_fract_y
_atom_site_fract_z
_atom_site_U_iso_or_equiv
_atom_site_adp_type
_atom_site_occupancy
_atom_site_site_symmetry_order
_atom_site_calc_flag
_atom_site_refinement_flags_posn
_atom_site_refinement_flags_adp
_atom_site_refinement_flags_occupancy
_atom_site_disorder_assembly
_atom_site_disorder_group
B1 B 0.4379(3) 0.1972(3) 0.1861(2) 0.0349(10) Uani 1 1 d . . . . .
C1 C -0.0606(3) 0.14129(19) 0.69352(17) 0.0278(8) Uani 1 1 d . . . . .
C2 C -0.1120(3) 0.0888(2) 0.66948(17) 0.0315(9) Uani 1 1 d . . . . .
C3 C -0.1696(3) 0.0363(2) 0.69996(19) 0.0374(9) Uani 1 1 d . . . . .
H3 H -0.1844 0.0290 0.7476 0.045 Uiso 1 1 calc R . . . .
C4 C -0.2056(3) -0.0061(2) 0.6580(2) 0.0474(11) Uani 1 1 d . . . . .
H4 H -0.2446 -0.0428 0.6783 0.057 Uiso 1 1 calc R . . . .
C5 C -0.1869(3) 0.0032(2) 0.5897(2) 0.0488(11) Uani 1 1 d . . . . .
H5 H -0.2132 -0.0265 0.5637 0.059 Uiso 1 1 calc R . . . .
C6 C -0.1289(3) 0.0565(2) 0.55689(18) 0.0368(9) Uani 1 1 d . . . . .
C7 C -0.0927(3) 0.0985(2) 0.59866(17) 0.0306(8) Uani 1 1 d . . . . .
C8 C -0.1013(3) 0.0711(2) 0.48644(19) 0.0464(11) Uani 1 1 d . . . . .
H8 H -0.1236 0.0440 0.4560 0.056 Uiso 1 1 calc R . . . .
C9 C -0.0428(3) 0.1239(2) 0.46167(19) 0.0447(11) Uani 1 1 d . . . . .
H9 H -0.0251 0.1323 0.4141 0.054 Uiso 1 1 calc R . . . .
C10 C -0.0080(3) 0.1662(2) 0.50484(18) 0.0370(9) Uani 1 1 d . . . . .
H10 H 0.0324 0.2027 0.4866 0.044 Uiso 1 1 calc R . . . .
C11 C -0.0335(3) 0.1537(2) 0.57318(17) 0.0309(8) Uani 1 1 d . . . . .
C12 C -0.0158(3) 0.18595(19) 0.63378(16) 0.0275(8) Uani 1 1 d . . . . .
C13 C -0.0922(3) 0.1084(2) 0.80522(16) 0.0299(8) Uani 1 1 d . . . . .
C14 C -0.0431(3) 0.0318(2) 0.81130(16) 0.0312(9) Uani 1 1 d . . . . .
C15 C -0.0957(3) -0.0154(2) 0.85618(17) 0.0363(9) Uani 1 1 d . . . . .
H15 H -0.0652 -0.0671 0.8621 0.044 Uiso 1 1 calc R . . . .
C16 C -0.1907(3) 0.0108(2) 0.89222(18) 0.0431(11) Uani 1 1 d . . . . .
H16 H -0.2259 -0.0240 0.9202 0.052 Uiso 1 1 calc R . . . .
C17 C -0.2354(3) 0.0875(2) 0.88807(18) 0.0412(10) Uani 1 1 d . . . . .
H17 H -0.3000 0.1057 0.9150 0.049 Uiso 1 1 calc R . . . .
C18 C -0.1860(3) 0.1383(2) 0.84449(17) 0.0345(9) Uani 1 1 d . . . . .
C19 C 0.0608(3) 0.0010(2) 0.77143(17) 0.0350(9) Uani 1 1 d . . . . .
H19 H 0.0941 0.0467 0.7624 0.042 Uiso 1 1 calc R . . . .
C20 C 0.1143(3) -0.0572(2) 0.8117(2) 0.0451(11) Uani 1 1 d . . . . .
H20A H 0.1018 -0.0354 0.8579 0.068 Uiso 1 1 calc GR . . . .
H20B H 0.1838 -0.0664 0.7888 0.068 Uiso 1 1 calc GR . . . .
H20C H 0.0914 -0.1068 0.8140 0.068 Uiso 1 1 calc GR . . . .
C21 C 0.0720(3) -0.0380(2) 0.70254(19) 0.0495(11) Uani 1 1 d . . . . .
H21A H 0.0334 -0.0791 0.7092 0.074 Uiso 1 1 calc GR . . . .
H21B H 0.1401 -0.0611 0.6814 0.074 Uiso 1 1 calc GR . . . .
H21C H 0.0498 0.0012 0.6728 0.074 Uiso 1 1 calc GR . . . .
C22 C -0.2355(3) 0.2224(2) 0.83914(19) 0.0407(10) Uani 1 1 d . . . . .
H22 H -0.1840 0.2522 0.8166 0.049 Uiso 1 1 calc R . . . .
C23 C -0.2881(3) 0.2618(3) 0.9087(2) 0.0645(13) Uani 1 1 d . . . . .
H23A H -0.3418 0.2360 0.9311 0.097 Uiso 1 1 calc GR . . . .
H23B H -0.3132 0.3171 0.9033 0.097 Uiso 1 1 calc GR . . . .
H23C H -0.2434 0.2579 0.9365 0.097 Uiso 1 1 calc GR . . . .
C24 C -0.3030(4) 0.2270(3) 0.7945(2) 0.0717(15) Uani 1 1 d . . . . .
H24A H -0.2662 0.2053 0.7487 0.108 Uiso 1 1 calc GR . . . .
H24B H -0.3329 0.2817 0.7917 0.108 Uiso 1 1 calc GR . . . .
H24C H -0.3533 0.1967 0.8143 0.108 Uiso 1 1 calc GR . . . .
C25 C 0.0627(3) 0.2834(2) 0.58423(17) 0.0307(9) Uani 1 1 d . . . . .
C26 C 0.1581(3) 0.2582(2) 0.54655(17) 0.0317(9) Uani 1 1 d . . . . .
C27 C 0.1874(3) 0.2876(2) 0.48224(19) 0.0432(10) Uani 1 1 d . . . . .
H27 H 0.2518 0.2705 0.4547 0.052 Uiso 1 1 calc R . . . .
C28 C 0.1245(3) 0.3416(2) 0.45723(19) 0.0479(11) Uani 1 1 d . . . . .
H28 H 0.1450 0.3592 0.4122 0.057 Uiso 1 1 calc R . . . .
C29 C 0.0328(3) 0.3693(2) 0.49767(19) 0.0428(10) Uani 1 1 d . . . . .
H29 H -0.0085 0.4083 0.4810 0.051 Uiso 1 1 calc R . . . .
C30 C -0.0018(3) 0.3418(2) 0.56297(19) 0.0380(10) Uani 1 1 d . . . . .
C31 C 0.2271(3) 0.1987(2) 0.57332(19) 0.0358(9) Uani 1 1 d . . . . .
H31 H 0.2003 0.1990 0.6240 0.043 Uiso 1 1 calc R . . . .
C32 C 0.3278(3) 0.2182(3) 0.5575(2) 0.0562(12) Uani 1 1 d . . . . .
H32A H 0.3560 0.2179 0.5080 0.084 Uiso 1 1 calc GR . . . .
H32B H 0.3687 0.1790 0.5769 0.084 Uiso 1 1 calc GR . . . .
H32C H 0.3232 0.2701 0.5773 0.084 Uiso 1 1 calc GR . . . .
C33 C 0.2340(3) 0.1165(2) 0.5453(3) 0.0627(13) Uani 1 1 d . . . . .
H33A H 0.2605 0.1146 0.4955 0.094 Uiso 1 1 calc GR . . . .
H33B H 0.1696 0.1034 0.5574 0.094 Uiso 1 1 calc GR . . . .
H33C H 0.2764 0.0788 0.5648 0.094 Uiso 1 1 calc GR . . . .
C34 C -0.1037(3) 0.3730(2) 0.6065(2) 0.0419(10) Uani 1 1 d . . . . .
H34 H -0.1044 0.3641 0.6550 0.050 Uiso 1 1 calc R . . . .
C35 C -0.1809(3) 0.3324(3) 0.5932(3) 0.0758(15) Uani 1 1 d . . . . .
H35A H -0.1793 0.3365 0.5452 0.114 Uiso 1 1 calc GR . . . .
H35B H -0.2446 0.3577 0.6220 0.114 Uiso 1 1 calc GR . . . .
H35C H -0.1680 0.2771 0.6040 0.114 Uiso 1 1 calc GR . . . .
C36 C -0.1334(3) 0.4618(2) 0.6005(2) 0.0594(13) Uani 1 1 d . . . . .
H36A H -0.0824 0.4879 0.6060 0.089 Uiso 1 1 calc GR . . . .
H36B H -0.1935 0.4817 0.6361 0.089 Uiso 1 1 calc GR . . . .
H36C H -0.1431 0.4725 0.5556 0.089 Uiso 1 1 calc GR . . . .
C37 C 0.1082(3) 0.2933(2) 0.84259(16) 0.0278(8) Uani 1 1 d . . . . .
C38 C 0.1608(3) 0.3135(2) 0.88904(18) 0.0361(9) Uani 1 1 d . . . . .
C39 C 0.2168(3) 0.2725(2) 0.92582(18) 0.0415(10) Uani 1 1 d . . . . .
H39 H 0.2272 0.2170 0.9257 0.050 Uiso 1 1 calc R . . . .
C40 C 0.2590(3) 0.3148(3) 0.9642(2) 0.0487(11) Uani 1 1 d . . . . .
H40 H 0.2986 0.2866 0.9893 0.058 Uiso 1 1 calc R . . . .
C41 C 0.2444(3) 0.3953(3) 0.9662(2) 0.0534(12) Uani 1 1 d . . . . .
H41 H 0.2732 0.4215 0.9930 0.064 Uiso 1 1 calc R . . . .
C42 C 0.1870(3) 0.4393(2) 0.9286(2) 0.0454(11) Uani 1 1 d . . . . .
C43 C 0.1471(3) 0.3964(2) 0.89040(18) 0.0380(10) Uani 1 1 d . . . . .
C44 C 0.1646(4) 0.5216(3) 0.9258(2) 0.0601(14) Uani 1 1 d . . . . .
H44 H 0.1881 0.5535 0.9520 0.072 Uiso 1 1 calc R . . . .
C45 C 0.1101(4) 0.5556(2) 0.8859(2) 0.0613(14) Uani 1 1 d . . . . .
H45 H 0.0968 0.6111 0.8850 0.074 Uiso 1 1 calc R . . . .
C46 C 0.0723(3) 0.5125(2) 0.8459(2) 0.0482(11) Uani 1 1 d . . . . .
H46 H 0.0343 0.5384 0.8187 0.058 Uiso 1 1 calc R . . . .
C47 C 0.0916(3) 0.4322(2) 0.84714(18) 0.0381(10) Uani 1 1 d . . . . .
C48 C 0.0714(3) 0.36664(19) 0.81299(17) 0.0285(8) Uani 1 1 d . . . . .
C49 C 0.1245(3) 0.15996(19) 0.85610(17) 0.0268(8) Uani 1 1 d . . . . .
C50 C 0.0727(3) 0.1428(2) 0.92126(17) 0.0300(8) Uani 1 1 d . . . . .
C51 C 0.1173(3) 0.0819(2) 0.95318(19) 0.0355(9) Uani 1 1 d . . . . .
H51 H 0.0847 0.0695 0.9980 0.043 Uiso 1 1 calc R . . . .
C52 C 0.2074(3) 0.0395(2) 0.92120(19) 0.0390(10) Uani 1 1 d . . . . .
H52 H 0.2371 -0.0008 0.9444 0.047 Uiso 1 1 calc R . . . .
C53 C 0.2549(3) 0.0552(2) 0.85547(18) 0.0359(9) Uani 1 1 d . . . . .
H53 H 0.3166 0.0249 0.8333 0.043 Uiso 1 1 calc R . . . .
C54 C 0.2130(3) 0.1150(2) 0.82144(18) 0.0309(9) Uani 1 1 d . . . . .
C55 C -0.0288(3) 0.1881(2) 0.95799(18) 0.0332(9) Uani 1 1 d . . . . .
H55 H -0.0566 0.2158 0.9229 0.040 Uiso 1 1 calc R . . . .
C56 C -0.0948(3) 0.1333(2) 0.99318(19) 0.0441(10) Uani 1 1 d . . . . .
H56A H -0.0732 0.1099 1.0314 0.066 Uiso 1 1 calc GR . . . .
H56B H -0.0927 0.0919 0.9606 0.066 Uiso 1 1 calc GR . . . .
H56C H -0.1610 0.1629 1.0103 0.066 Uiso 1 1 calc GR . . . .
C57 C -0.0278(3) 0.2494(3) 1.0100(2) 0.0698(15) Uani 1 1 d . . . . .
H57A H 0.0000 0.2237 1.0447 0.105 Uiso 1 1 calc GR . . . .
H57B H -0.0940 0.2769 1.0317 0.105 Uiso 1 1 calc GR . . . .
H57C H 0.0111 0.2871 0.9869 0.105 Uiso 1 1 calc GR . . . .
C58 C 0.2663(3) 0.1333(2) 0.74891(19) 0.0377(9) Uani 1 1 d . . . . .
H58 H 0.2161 0.1595 0.7275 0.045 Uiso 1 1 calc R . . . .
C59 C 0.3332(3) 0.1908(2) 0.7475(2) 0.0591(13) Uani 1 1 d . . . . .
H59A H 0.3813 0.1688 0.7708 0.089 Uiso 1 1 calc GR . . . .
H59B H 0.2953 0.2403 0.7706 0.089 Uiso 1 1 calc GR . . . .
H59C H 0.3660 0.2001 0.7001 0.089 Uiso 1 1 calc GR . . . .
C60 C 0.3201(3) 0.0606(2) 0.7053(2) 0.0514(11) Uani 1 1 d . . . . .
H60A H 0.3465 0.0752 0.6582 0.077 Uiso 1 1 calc GR . . . .
H60B H 0.2757 0.0248 0.7064 0.077 Uiso 1 1 calc GR . . . .
H60C H 0.3728 0.0347 0.7229 0.077 Uiso 1 1 calc GR . . . .
C61 C 0.0046(3) 0.4357(2) 0.73534(17) 0.0308(9) Uani 1 1 d . . . . .
C62 C 0.0744(3) 0.4678(2) 0.68633(19) 0.0375(9) Uani 1 1 d . . . . .
C63 C 0.0460(4) 0.5454(2) 0.6714(2) 0.0501(12) Uani 1 1 d . . . . .
H63 H 0.0911 0.5700 0.6395 0.060 Uiso 1 1 calc R . . . .
C64 C -0.0446(4) 0.5874(2) 0.7012(2) 0.0539(12) Uani 1 1 d . . . . .
H64 H -0.0605 0.6410 0.6914 0.065 Uiso 1 1 calc R . . . .
C65 C -0.1132(3) 0.5523(2) 0.7455(2) 0.0512(11) Uani 1 1 d . . . . .
H65 H -0.1767 0.5813 0.7642 0.061 Uiso 1 1 calc R . . . .
C66 C -0.0901(3) 0.4747(2) 0.76300(18) 0.0383(10) Uani 1 1 d . . . . .
C67 C 0.1755(3) 0.4217(2) 0.65213(19) 0.0423(10) Uani 1 1 d . . . . .
H67 H 0.1718 0.3649 0.6523 0.051 Uiso 1 1 calc R . . . .
C68 C 0.2498(3) 0.4323(3) 0.6891(2) 0.0708(15) Uani 1 1 d . . . . .
H68A H 0.2506 0.4882 0.6934 0.106 Uiso 1 1 calc GR . . . .
H68B H 0.3139 0.4046 0.6629 0.106 Uiso 1 1 calc GR . . . .
H68C H 0.2323 0.4109 0.7346 0.106 Uiso 1 1 calc GR . . . .
C69 C 0.2111(3) 0.4435(3) 0.5780(2) 0.0561(12) Uani 1 1 d . . . . .
H69A H 0.1629 0.4383 0.5545 0.084 Uiso 1 1 calc GR . . . .
H69B H 0.2722 0.4085 0.5555 0.084 Uiso 1 1 calc GR . . . .
H69C H 0.2209 0.4977 0.5763 0.084 Uiso 1 1 calc GR . . . .
C70 C -0.1637(3) 0.4365(2) 0.81258(19) 0.0443(10) Uani 1 1 d . . . . .
H70 H -0.1382 0.3787 0.8089 0.053 Uiso 1 1 calc R . . . .
C71 C -0.1787(3) 0.4643(3) 0.8862(2) 0.0710(15) Uani 1 1 d . . . . .
H71A H -0.1171 0.4525 0.8972 0.107 Uiso 1 1 calc GR . . . .
H71B H -0.2253 0.4374 0.9173 0.107 Uiso 1 1 calc GR . . . .
H71C H -0.2033 0.5209 0.8912 0.107 Uiso 1 1 calc GR . . . .
C72 C -0.2604(3) 0.4504(3) 0.7965(2) 0.0588(12) Uani 1 1 d . . . . .
H72A H -0.2873 0.5067 0.8002 0.088 Uiso 1 1 calc GR . . . .
H72B H -0.3051 0.4230 0.8288 0.088 Uiso 1 1 calc GR . . . .
H72C H -0.2508 0.4305 0.7500 0.088 Uiso 1 1 calc GR . . . .
C73 C 0.4824(3) 0.1064(2) 0.1568(2) 0.0363(9) Uani 1 1 d . . . . .
C74 C 0.4573(3) 0.0460(2) 0.1987(2) 0.0463(11) Uani 1 1 d . . . . .
C75 C 0.4756(3) -0.0319(3) 0.1778(3) 0.0589(13) Uani 1 1 d . . . . .
C76 C 0.5255(3) -0.0537(3) 0.1112(3) 0.0613(14) Uani 1 1 d . . . . .
C77 C 0.5538(3) 0.0031(3) 0.0679(2) 0.0511(11) Uani 1 1 d . . . . .
C78 C 0.5325(3) 0.0806(2) 0.0904(2) 0.0413(10) Uani 1 1 d . . . . .
C79 C 0.3213(3) 0.2023(2) 0.19618(19) 0.0349(9) Uani 1 1 d . . . . .
C80 C 0.2485(3) 0.2030(2) 0.2559(2) 0.0398(10) Uani 1 1 d . . . . .
C81 C 0.1540(3) 0.2029(2) 0.2602(2) 0.0480(11) Uani 1 1 d . . . . .
C82 C 0.1272(3) 0.2020(2) 0.2014(3) 0.0506(12) Uani 1 1 d . . . . .
C83 C 0.1962(3) 0.1978(2) 0.1404(2) 0.0462(11) Uani 1 1 d . . . . .
C84 C 0.2898(3) 0.1974(2) 0.1383(2) 0.0390(10) Uani 1 1 d . . . . .
C85 C 0.4612(3) 0.2195(2) 0.25687(19) 0.0398(10) Uani 1 1 d . . . . .
C86 C 0.5337(3) 0.1785(3) 0.2824(2) 0.0527(12) Uani 1 1 d . . . . .
C87 C 0.5534(5) 0.2015(4) 0.3402(3) 0.0795(18) Uani 1 1 d . . . . .
C88 C 0.4994(5) 0.2676(5) 0.3768(3) 0.087(2) Uani 1 1 d . . . . .
C89 C 0.4299(5) 0.3109(3) 0.3527(3) 0.0753(16) Uani 1 1 d . . . . .
C90 C 0.4125(3) 0.2886(3) 0.2943(2) 0.0510(11) Uani 1 1 d . . . . .
C91 C 0.4850(3) 0.2632(2) 0.13466(18) 0.0346(9) Uani 1 1 d . . . . .
C92 C 0.5836(3) 0.2599(2) 0.11659(18) 0.0347(9) Uani 1 1 d . . . . .
C93 C 0.6295(3) 0.3161(2) 0.08117(19) 0.0406(10) Uani 1 1 d . . . . .
C94 C 0.5766(3) 0.3806(2) 0.0610(2) 0.0459(11) Uani 1 1 d . . . . .
C95 C 0.4787(3) 0.3865(2) 0.0766(2) 0.0493(11) Uani 1 1 d . . . . .
C96 C 0.4354(3) 0.3299(2) 0.1130(2) 0.0406(10) Uani 1 1 d . . . . .
F1 F 0.40750(17) 0.06305(13) 0.26547(13) 0.0615(7) Uani 1 1 d . . . . .
F2 F 0.4462(2) -0.08637(15) 0.22253(17) 0.0911(10) Uani 1 1 d . . . . .
F3 F 0.5459(2) -0.12949(15) 0.09030(18) 0.0944(10) Uani 1 1 d . . . . .
F4 F 0.60344(18) -0.01759(15) 0.00248(14) 0.0725(8) Uani 1 1 d . . . . .
F5 F 0.56248(16) 0.13120(14) 0.04219(11) 0.0534(6) Uani 1 1 d . . . . .
F6 F 0.26708(16) 0.20361(13) 0.31744(11) 0.0527(6) Uani 1 1 d . . . . .
F7 F 0.08703(17) 0.20518(14) 0.32096(13) 0.0638(7) Uani 1 1 d . . . . .
F8 F 0.03386(17) 0.20377(15) 0.20402(15) 0.0721(8) Uani 1 1 d . . . . .
F9 F 0.17160(18) 0.19335(15) 0.08151(13) 0.0665(7) Uani 1 1 d . . . . .
F10 F 0.35456(16) 0.19202(14) 0.07587(11) 0.0501(6) Uani 1 1 d . . . . .
F11 F 0.34332(18) 0.33664(14) 0.27318(12) 0.0598(7) Uani 1 1 d . . . . .
F12 F 0.3760(2) 0.3783(2) 0.38728(16) 0.1017(11) Uani 1 1 d . . . . .
F13 F 0.5154(3) 0.2891(3) 0.43445(15) 0.1312(15) Uani 1 1 d . . . . .
F14 F 0.6260(3) 0.1579(2) 0.36004(16) 0.1209(14) Uani 1 1 d . . . . .
F15 F 0.58982(19) 0.11126(15) 0.25035(14) 0.0681(8) Uani 1 1 d . . . . .
F16 F 0.64157(15) 0.19794(13) 0.13505(11) 0.0491(6) Uani 1 1 d . . . . .
F17 F 0.72633(16) 0.30875(13) 0.06662(12) 0.0544(6) Uani 1 1 d . . . . .
F18 F 0.62168(18) 0.43572(15) 0.02643(13) 0.0697(8) Uani 1 1 d . . . . .
F19 F 0.42557(18) 0.44939(15) 0.05672(14) 0.0744(8) Uani 1 1 d . . . . .
F20 F 0.33790(16) 0.34367(13) 0.12745(12) 0.0548(7) Uani 1 1 d . . . . .
N1 N -0.0454(2) 0.15545(16) 0.75088(13) 0.0272(7) Uani 1 1 d . . . . .
N2 N 0.0238(2) 0.24221(15) 0.64560(13) 0.0266(7) Uani 1 1 d . . . . .
N3 N 0.0876(2) 0.22946(16) 0.82421(13) 0.0274(7) Uani 1 1 d . . . . .
N4 N 0.0357(2) 0.36021(15) 0.76231(13) 0.0264(7) Uani 1 1 d . . . . .
Ni1 Ni 0.02532(3) 0.24697(3) 0.74568(2) 0.02527(12) Uani 1 1 d . . . . .

loop_
_atom_site_aniso_label
_atom_site_aniso_U_11
_atom_site_aniso_U_22
_atom_site_aniso_U_33
_atom_site_aniso_U_23
_atom_site_aniso_U_13
_atom_site_aniso_U_12
B1 0.035(3) 0.032(2) 0.036(2) 0.009(2) -0.006(2) -0.008(2)
C1 0.038(2) 0.0243(19) 0.0244(19) 0.0018(15) -0.0132(17) -0.0077(16)
C2 0.039(2) 0.037(2) 0.0223(19) 0.0029(16) -0.0104(17) -0.0124(18)
C3 0.038(2) 0.044(2) 0.032(2) 0.0018(18) -0.0091(19) -0.0137(19)
C4 0.048(3) 0.049(3) 0.051(3) -0.002(2) -0.011(2) -0.028(2)
C5 0.055(3) 0.063(3) 0.038(2) -0.009(2) -0.016(2) -0.031(2)
C6 0.037(2) 0.045(2) 0.031(2) -0.0026(18) -0.0109(19) -0.0137(19)
C7 0.035(2) 0.033(2) 0.026(2) -0.0025(16) -0.0101(17) -0.0095(17)
C8 0.058(3) 0.057(3) 0.032(2) -0.008(2) -0.019(2) -0.020(2)
C9 0.063(3) 0.052(3) 0.025(2) 0.0022(19) -0.019(2) -0.015(2)
C10 0.050(3) 0.036(2) 0.031(2) 0.0032(17) -0.014(2) -0.0176(19)
C11 0.040(2) 0.030(2) 0.0254(19) 0.0007(16) -0.0135(18) -0.0078(17)
C12 0.036(2) 0.0237(19) 0.0240(19) 0.0017(15) -0.0095(17) -0.0073(16)
C13 0.040(2) 0.038(2) 0.0148(17) 0.0022(16) -0.0064(17) -0.0168(18)
C14 0.046(2) 0.032(2) 0.0181(18) 0.0034(16) -0.0101(18) -0.0134(18)
C15 0.050(3) 0.033(2) 0.026(2) 0.0029(17) -0.008(2) -0.0122(19)
C16 0.063(3) 0.042(3) 0.027(2) 0.0106(19) -0.009(2) -0.023(2)
C17 0.039(2) 0.056(3) 0.025(2) -0.0031(19) 0.0010(18) -0.015(2)
C18 0.041(2) 0.039(2) 0.024(2) 0.0025(17) -0.0078(18) -0.0115(19)
C19 0.047(3) 0.030(2) 0.030(2) 0.0053(17) -0.0127(19) -0.0117(19)
C20 0.051(3) 0.040(2) 0.050(3) 0.007(2) -0.024(2) -0.007(2)
C21 0.050(3) 0.056(3) 0.034(2) -0.005(2) -0.006(2) 0.001(2)
C22 0.044(3) 0.042(2) 0.035(2) -0.0018(19) -0.008(2) -0.010(2)
C23 0.079(4) 0.053(3) 0.044(3) -0.006(2) -0.002(3) 0.008(3)
C24 0.078(4) 0.065(3) 0.080(4) -0.009(3) -0.048(3) 0.008(3)
C25 0.049(3) 0.028(2) 0.0225(19) 0.0052(16) -0.0147(18) -0.0162(18)
C26 0.045(2) 0.027(2) 0.027(2) 0.0027(16) -0.0098(19) -0.0174(18)
C27 0.054(3) 0.043(2) 0.031(2) 0.0042(19) -0.005(2) -0.017(2)
C28 0.078(3) 0.046(3) 0.025(2) 0.0113(19) -0.017(2) -0.021(2)
C29 0.060(3) 0.038(2) 0.034(2) 0.0121(19) -0.020(2) -0.011(2)
C30 0.052(3) 0.035(2) 0.034(2) 0.0071(18) -0.020(2) -0.016(2)
C31 0.042(2) 0.032(2) 0.035(2) 0.0047(17) -0.0143(19) -0.0069(18)
C32 0.048(3) 0.063(3) 0.061(3) 0.007(2) -0.017(2) -0.016(2)
C33 0.067(3) 0.041(3) 0.090(4) -0.002(3) -0.038(3) -0.007(2)
C34 0.051(3) 0.039(2) 0.039(2) 0.0056(19) -0.021(2) -0.004(2)
C35 0.055(3) 0.064(3) 0.109(4) -0.017(3) -0.030(3) -0.003(3)
C36 0.082(4) 0.040(3) 0.052(3) 0.009(2) -0.020(3) 0.000(2)
C37 0.035(2) 0.026(2) 0.0246(19) 0.0012(15) -0.0122(17) -0.0076(16)
C38 0.048(3) 0.033(2) 0.036(2) -0.0005(17) -0.024(2) -0.0099(19)
C39 0.056(3) 0.040(2) 0.037(2) 0.0058(19) -0.025(2) -0.013(2)
C40 0.059(3) 0.055(3) 0.048(3) 0.010(2) -0.035(2) -0.018(2)
C41 0.073(3) 0.056(3) 0.048(3) 0.000(2) -0.037(3) -0.024(3)
C42 0.068(3) 0.042(3) 0.037(2) -0.0029(19) -0.026(2) -0.018(2)
C43 0.055(3) 0.034(2) 0.032(2) 0.0017(18) -0.019(2) -0.016(2)
C44 0.102(4) 0.044(3) 0.052(3) -0.007(2) -0.037(3) -0.030(3)
C45 0.110(4) 0.028(2) 0.060(3) -0.001(2) -0.041(3) -0.021(3)
C46 0.074(3) 0.030(2) 0.049(3) 0.002(2) -0.031(2) -0.009(2)
C47 0.055(3) 0.030(2) 0.034(2) 0.0021(18) -0.018(2) -0.0106(19)
C48 0.039(2) 0.0205(19) 0.029(2) -0.0022(15) -0.0138(18) -0.0043(16)
C49 0.036(2) 0.0216(19) 0.0279(19) 0.0027(15) -0.0153(17) -0.0075(16)
C50 0.035(2) 0.029(2) 0.030(2) 0.0021(16) -0.0139(18) -0.0095(17)
C51 0.043(3) 0.034(2) 0.030(2) 0.0052(17) -0.0123(19) -0.0066(19)
C52 0.043(3) 0.037(2) 0.040(2) 0.0129(19) -0.021(2) -0.0030(19)
C53 0.036(2) 0.033(2) 0.040(2) 0.0067(18) -0.0170(19) -0.0016(18)
C54 0.038(2) 0.027(2) 0.031(2) 0.0041(16) -0.0132(18) -0.0078(17)
C55 0.032(2) 0.034(2) 0.034(2) -0.0018(17) -0.0109(18) -0.0050(17)
C56 0.046(3) 0.044(3) 0.042(2) 0.006(2) -0.011(2) -0.009(2)
C57 0.047(3) 0.065(3) 0.090(4) -0.041(3) -0.007(3) -0.008(2)
C58 0.041(2) 0.032(2) 0.037(2) 0.0063(18) -0.0101(19) -0.0014(18)
C59 0.066(3) 0.053(3) 0.056(3) 0.007(2) -0.006(3) -0.021(3)
C60 0.057(3) 0.049(3) 0.040(3) 0.002(2) -0.003(2) -0.005(2)
C61 0.047(2) 0.0204(19) 0.029(2) 0.0021(16) -0.0177(19) -0.0059(17)
C62 0.052(3) 0.033(2) 0.034(2) 0.0002(18) -0.019(2) -0.012(2)
C63 0.080(4) 0.031(2) 0.044(3) 0.011(2) -0.020(3) -0.022(2)
C64 0.087(4) 0.022(2) 0.052(3) 0.007(2) -0.027(3) 0.001(2)
C65 0.066(3) 0.031(2) 0.049(3) -0.001(2) -0.018(2) 0.012(2)
C66 0.054(3) 0.033(2) 0.028(2) 0.0000(17) -0.015(2) 0.001(2)
C67 0.051(3) 0.038(2) 0.040(2) 0.0039(19) -0.014(2) -0.012(2)
C68 0.060(3) 0.098(4) 0.060(3) 0.000(3) -0.020(3) -0.024(3)
C69 0.070(3) 0.055(3) 0.043(3) 0.001(2) -0.009(2) -0.025(3)
C70 0.041(3) 0.041(2) 0.040(2) -0.0018(19) -0.005(2) 0.007(2)
C71 0.064(3) 0.098(4) 0.043(3) 0.002(3) -0.004(3) -0.013(3)
C72 0.052(3) 0.055(3) 0.066(3) -0.002(2) -0.016(3) -0.002(2)
C73 0.023(2) 0.036(2) 0.048(2) 0.0069(19) -0.0096(19) -0.0035(17)
C74 0.031(2) 0.043(3) 0.057(3) 0.002(2) -0.002(2) -0.003(2)
C75 0.037(3) 0.036(3) 0.100(4) 0.005(3) -0.012(3) -0.009(2)
C76 0.043(3) 0.039(3) 0.104(4) -0.018(3) -0.026(3) -0.004(2)
C77 0.033(3) 0.060(3) 0.056(3) -0.016(3) -0.012(2) 0.001(2)
C78 0.025(2) 0.047(3) 0.051(3) 0.003(2) -0.010(2) -0.0069(19)
C79 0.028(2) 0.030(2) 0.040(2) 0.0038(17) -0.0010(18) -0.0014(17)
C80 0.037(2) 0.030(2) 0.045(3) 0.0056(19) -0.001(2) -0.0056(18)
C81 0.037(3) 0.037(2) 0.057(3) 0.004(2) 0.009(2) -0.010(2)
C82 0.023(2) 0.039(3) 0.081(4) 0.001(2) 0.001(2) -0.0083(19)
C83 0.043(3) 0.044(3) 0.056(3) 0.006(2) -0.020(2) -0.010(2)
C84 0.033(2) 0.037(2) 0.039(2) 0.0079(19) -0.001(2) -0.0039(18)
C85 0.040(2) 0.042(2) 0.037(2) 0.013(2) -0.008(2) -0.012(2)
C86 0.059(3) 0.059(3) 0.045(3) 0.017(2) -0.016(2) -0.022(3)
C87 0.098(5) 0.106(5) 0.059(4) 0.033(4) -0.046(4) -0.044(4)
C88 0.103(5) 0.132(6) 0.048(4) 0.011(4) -0.027(4) -0.072(5)
C89 0.089(4) 0.085(4) 0.044(3) -0.018(3) 0.012(3) -0.044(4)
C90 0.054(3) 0.053(3) 0.045(3) 0.007(2) -0.004(2) -0.023(2)
C91 0.033(2) 0.030(2) 0.036(2) 0.0074(17) -0.0031(18) -0.0021(17)
C92 0.038(2) 0.029(2) 0.033(2) 0.0078(17) -0.0078(19) -0.0002(18)
C93 0.029(2) 0.050(3) 0.037(2) 0.003(2) 0.0029(19) -0.011(2)
C94 0.049(3) 0.039(2) 0.042(2) 0.012(2) 0.001(2) -0.010(2)
C95 0.049(3) 0.037(2) 0.053(3) 0.020(2) -0.007(2) 0.000(2)
C96 0.032(2) 0.040(2) 0.045(2) 0.0056(19) -0.006(2) -0.0026(19)
F1 0.0527(16) 0.0471(15) 0.0702(18) 0.0223(14) 0.0047(14) -0.0099(12)
F2 0.078(2) 0.0399(16) 0.148(3) 0.0278(18) -0.016(2) -0.0207(15)
F3 0.083(2) 0.0445(17) 0.154(3) -0.0259(18) -0.032(2) -0.0082(15)
F4 0.0488(17) 0.081(2) 0.080(2) -0.0354(16) -0.0156(16) 0.0029(14)
F5 0.0490(15) 0.0625(16) 0.0411(14) 0.0012(12) -0.0024(12) -0.0077(13)
F6 0.0517(16) 0.0570(16) 0.0408(14) 0.0044(12) 0.0040(12) -0.0160(12)
F7 0.0459(16) 0.0545(16) 0.0724(18) -0.0001(14) 0.0161(14) -0.0153(13)
F8 0.0359(15) 0.0647(18) 0.113(2) -0.0016(16) -0.0114(16) -0.0172(13)
F9 0.0553(17) 0.0788(19) 0.0753(19) 0.0102(15) -0.0317(15) -0.0176(14)
F10 0.0419(14) 0.0668(16) 0.0399(14) 0.0074(12) -0.0121(12) -0.0060(12)
F11 0.0571(17) 0.0445(15) 0.0678(17) -0.0016(13) -0.0033(14) -0.0073(13)
F12 0.109(3) 0.112(3) 0.078(2) -0.040(2) 0.008(2) -0.053(2)
F13 0.156(4) 0.212(4) 0.056(2) 0.004(2) -0.040(2) -0.096(3)
F14 0.132(3) 0.173(4) 0.092(3) 0.055(2) -0.080(3) -0.046(3)
F15 0.0687(19) 0.0617(18) 0.079(2) 0.0236(16) -0.0375(16) -0.0013(15)
F16 0.0371(14) 0.0456(14) 0.0627(16) 0.0197(12) -0.0134(12) -0.0063(11)
F17 0.0355(14) 0.0567(16) 0.0684(17) 0.0127(13) -0.0080(13) -0.0141(12)
F18 0.0589(18) 0.0632(17) 0.0781(19) 0.0349(15) 0.0004(15) -0.0231(14)
F19 0.0592(18) 0.0573(17) 0.096(2) 0.0469(16) -0.0139(16) -0.0007(14)
F20 0.0333(14) 0.0491(15) 0.0744(17) 0.0203(13) -0.0084(13) -0.0013(11)
N1 0.0288(17) 0.0310(17) 0.0183(15) 0.0001(13) -0.0027(13) -0.0029(13)
N2 0.0344(18) 0.0235(16) 0.0244(16) 0.0067(13) -0.0098(14) -0.0098(14)
N3 0.0377(18) 0.0230(16) 0.0239(16) 0.0034(13) -0.0140(14) -0.0043(14)
N4 0.0327(18) 0.0215(16) 0.0262(16) 0.0017(13) -0.0107(14) -0.0046(13)
Ni1 0.0328(3) 0.0233(2) 0.0217(2) 0.00138(18) -0.0108(2) -0.0055(2)

loop_
_atom_type_symbol
_atom_type_description
_atom_type_scat_dispersion_real
_atom_type_scat_dispersion_imag
_atom_type_scat_source
C C 0.0033 0.0016 'International Tables Vol C Tables 4.2.6.8 and 6.1.1.4'
H H 0.0000 0.0000 'International Tables Vol C Tables 4.2.6.8 and 6.1.1.4'
B B 0.0013 0.0007 'International Tables Vol C Tables 4.2.6.8 and 6.1.1.4'
F F 0.0171 0.0103 'International Tables Vol C Tables 4.2.6.8 and 6.1.1.4'
N N 0.0061 0.0033 'International Tables Vol C Tables 4.2.6.8 and 6.1.1.4'
Ni Ni 0.3393 1.1124 'International Tables Vol C Tables 4.2.6.8 and 6.1.1.4'

loop_
_geom_angle_atom_site_label_1
_geom_angle_atom_site_label_2
_geom_angle_atom_site_label_3
_geom_angle
_geom_angle_site_symmetry_1
_geom_angle_site_symmetry_3
_geom_angle_publ_flag
C73 B1 C79 101.5(3) . . ?
C73 B1 C85 114.9(3) . . ?
C73 B1 C91 113.6(3) . . ?
C79 B1 C91 113.8(3) . . ?
C85 B1 C79 112.9(3) . . ?
C85 B1 C91 100.8(3) . . ?
C2 C1 C12 107.3(3) . . ?
N1 C1 C2 135.6(3) . . ?
N1 C1 C12 117.1(3) . . ?
C3 C2 C1 134.9(3) . . ?
C3 C2 C7 119.2(3) . . ?
C7 C2 C1 105.9(3) . . ?
C2 C3 H3 121.0 . . ?
C2 C3 C4 117.9(3) . . ?
C4 C3 H3 121.0 . . ?
C3 C4 H4 118.6 . . ?
C5 C4 C3 122.7(4) . . ?
C5 C4 H4 118.6 . . ?
C4 C5 H5 119.5 . . ?
C4 C5 C6 121.0(3) . . ?
C6 C5 H5 119.5 . . ?
C5 C6 C8 127.4(3) . . ?
C7 C6 C5 116.3(3) . . ?
C7 C6 C8 116.3(3) . . ?
C2 C7 C11 114.3(3) . . ?
C6 C7 C2 122.8(3) . . ?
C6 C7 C11 122.9(3) . . ?
C6 C8 H8 119.6 . . ?
C9 C8 C6 120.8(3) . . ?
C9 C8 H8 119.6 . . ?
C8 C9 H9 119.0 . . ?
C8 C9 C10 122.0(3) . . ?
C10 C9 H9 119.0 . . ?
C9 C10 H10 120.6 . . ?
C11 C10 C9 118.7(3) . . ?
C11 C10 H10 120.6 . . ?
C7 C11 C12 105.0(3) . . ?
C10 C11 C7 119.3(3) . . ?
C10 C11 C12 135.6(3) . . ?
C11 C12 C1 107.2(3) . . ?
N2 C12 C1 117.3(3) . . ?
N2 C12 C11 135.4(3) . . ?
C14 C13 N1 118.1(3) . . ?
C18 C13 C14 123.1(3) . . ?
C18 C13 N1 118.5(3) . . ?
C13 C14 C19 123.0(3) . . ?
C15 C14 C13 116.3(4) . . ?
C15 C14 C19 120.7(3) . . ?
C14 C15 H15 119.1 . . ?
C16 C15 C14 121.8(4) . . ?
C16 C15 H15 119.1 . . ?
C15 C16 H16 119.7 . . ?
C15 C16 C17 120.5(3) . . ?
C17 C16 H16 119.7 . . ?
C16 C17 H17 119.8 . . ?
C16 C17 C18 120.4(4) . . ?
C18 C17 H17 119.8 . . ?
C13 C18 C17 117.6(4) . . ?
C13 C18 C22 121.9(3) . . ?
C17 C18 C22 120.5(4) . . ?
C14 C19 H19 107.4 . . ?
C14 C19 C20 112.3(3) . . ?
C14 C19 C21 113.6(3) . . ?
C20 C19 H19 107.4 . . ?
C21 C19 H19 107.4 . . ?
C21 C19 C20 108.4(3) . . ?
C19 C20 H20A 109.5 . . ?
C19 C20 H20B 109.5 . . ?
C19 C20 H20C 109.5 . . ?
H20A C20 H20B 109.5 . . ?
H20A C20 H20C 109.5 . . ?
H20B C20 H20C 109.5 . . ?
C19 C21 H21A 109.5 . . ?
C19 C21 H21B 109.5 . . ?
C19 C21 H21C 109.5 . . ?
H21A C21 H21B 109.5 . . ?
H21A C21 H21C 109.5 . . ?
H21B C21 H21C 109.5 . . ?
C18 C22 H22 107.3 . . ?
C23 C22 C18 112.0(3) . . ?
C23 C22 H22 107.3 . . ?
C23 C22 C24 111.0(4) . . ?
C24 C22 C18 111.6(3) . . ?
C24 C22 H22 107.3 . . ?
C22 C23 H23A 109.5 . . ?
C22 C23 H23B 109.5 . . ?
C22 C23 H23C 109.5 . . ?
H23A C23 H23B 109.5 . . ?
H23A C23 H23C 109.5 . . ?
H23B C23 H23C 109.5 . . ?
C22 C24 H24A 109.5 . . ?
C22 C24 H24B 109.5 . . ?
C22 C24 H24C 109.5 . . ?
H24A C24 H24B 109.5 . . ?
H24A C24 H24C 109.5 . . ?
H24B C24 H24C 109.5 . . ?
C26 C25 C30 123.3(3) . . ?
C26 C25 N2 118.7(3) . . ?
C30 C25 N2 117.7(3) . . ?
C25 C26 C31 121.6(3) . . ?
C27 C26 C25 117.2(4) . . ?
C27 C26 C31 121.1(4) . . ?
C26 C27 H27 119.3 . . ?
C26 C27 C28 121.4(4) . . ?
C28 C27 H27 119.3 . . ?
C27 C28 H28 120.1 . . ?
C29 C28 C27 119.8(4) . . ?
C29 C28 H28 120.1 . . ?
C28 C29 H29 119.1 . . ?
C28 C29 C30 121.8(4) . . ?
C30 C29 H29 119.1 . . ?
C25 C30 C34 123.0(3) . . ?
C29 C30 C25 116.2(4) . . ?
C29 C30 C34 120.8(4) . . ?
C26 C31 H31 107.8 . . ?
C26 C31 C32 112.8(3) . . ?
C26 C31 C33 110.8(3) . . ?
C32 C31 H31 107.8 . . ?
C33 C31 H31 107.8 . . ?
C33 C31 C32 109.8(4) . . ?
C31 C32 H32A 109.5 . . ?
C31 C32 H32B 109.5 . . ?
C31 C32 H32C 109.5 . . ?
H32A C32 H32B 109.5 . . ?
H32A C32 H32C 109.5 . . ?
H32B C32 H32C 109.5 . . ?
C31 C33 H33A 109.5 . . ?
C31 C33 H33B 109.5 . . ?
C31 C33 H33C 109.5 . . ?
H33A C33 H33B 109.5 . . ?
H33A C33 H33C 109.5 . . ?
H33B C33 H33C 109.5 . . ?
C30 C34 H34 106.9 . . ?
C30 C34 C35 115.0(4) . . ?
C30 C34 C36 111.8(3) . . ?
C35 C34 H34 106.9 . . ?
C35 C34 C36 109.0(3) . . ?
C36 C34 H34 106.9 . . ?
C34 C35 H35A 109.5 . . ?
C34 C35 H35B 109.5 . . ?
C34 C35 H35C 109.5 . . ?
H35A C35 H35B 109.5 . . ?
H35A C35 H35C 109.5 . . ?
H35B C35 H35C 109.5 . . ?
C34 C36 H36A 109.5 . . ?
C34 C36 H36B 109.5 . . ?
C34 C36 H36C 109.5 . . ?
H36A C36 H36B 109.5 . . ?
H36A C36 H36C 109.5 . . ?
H36B C36 H36C 109.5 . . ?
C38 C37 C48 107.7(3) . . ?
N3 C37 C38 135.2(3) . . ?
N3 C37 C48 117.1(3) . . ?
C39 C38 C37 135.7(3) . . ?
C39 C38 C43 119.0(3) . . ?
C43 C38 C37 105.3(3) . . ?
C38 C39 H39 120.7 . . ?
C38 C39 C40 118.6(4) . . ?
C40 C39 H39 120.7 . . ?
C39 C40 H40 118.9 . . ?
C41 C40 C39 122.2(4) . . ?
C41 C40 H40 118.9 . . ?
C40 C41 H41 119.7 . . ?
C40 C41 C42 120.6(4) . . ?
C42 C41 H41 119.7 . . ?
C43 C42 C41 116.3(4) . . ?
C43 C42 C44 116.3(4) . . ?
C44 C42 C41 127.4(4) . . ?
C38 C43 C47 113.8(3) . . ?
C42 C43 C38 123.3(3) . . ?
C42 C43 C47 122.9(3) . . ?
C42 C44 H44 119.7 . . ?
C45 C44 C42 120.7(4) . . ?
C45 C44 H44 119.7 . . ?
C44 C45 H45 118.5 . . ?
C44 C45 C46 123.1(4) . . ?
C46 C45 H45 118.5 . . ?
C45 C46 H46 120.7 . . ?
C47 C46 C45 118.6(4) . . ?
C47 C46 H46 120.7 . . ?
C43 C47 C48 104.9(3) . . ?
C46 C47 C43 118.4(3) . . ?
C46 C47 C48 136.7(3) . . ?
C47 C48 C37 108.0(3) . . ?
N4 C48 C37 117.3(3) . . ?
N4 C48 C47 134.5(3) . . ?
C50 C49 N3 119.4(3) . . ?
C54 C49 C50 122.4(3) . . ?
C54 C49 N3 118.1(3) . . ?
C49 C50 C55 122.9(3) . . ?
C51 C50 C49 117.1(3) . . ?
C51 C50 C55 120.0(3) . . ?
C50 C51 H51 119.3 . . ?
C52 C51 C50 121.4(3) . . ?
C52 C51 H51 119.3 . . ?
C51 C52 H52 119.9 . . ?
C51 C52 C53 120.3(3) . . ?
C53 C52 H52 119.9 . . ?
C52 C53 H53 119.8 . . ?
C52 C53 C54 120.4(4) . . ?
C54 C53 H53 119.8 . . ?
C49 C54 C53 118.3(3) . . ?
C49 C54 C58 121.2(3) . . ?
C53 C54 C58 120.4(3) . . ?
C50 C55 H55 107.8 . . ?
C56 C55 C50 111.5(3) . . ?
C56 C55 H55 107.8 . . ?
C56 C55 C57 109.1(3) . . ?
C57 C55 C50 112.6(3) . . ?
C57 C55 H55 107.8 . . ?
C55 C56 H56A 109.5 . . ?
C55 C56 H56B 109.5 . . ?
C55 C56 H56C 109.5 . . ?
H56A C56 H56B 109.5 . . ?
H56A C56 H56C 109.5 . . ?
H56B C56 H56C 109.5 . . ?
C55 C57 H57A 109.5 . . ?
C55 C57 H57B 109.5 . . ?
C55 C57 H57C 109.5 . . ?
H57A C57 H57B 109.5 . . ?
H57A C57 H57C 109.5 . . ?
H57B C57 H57C 109.5 . . ?
C54 C58 H58 106.7 . . ?
C59 C58 C54 112.6(3) . . ?
C59 C58 H58 106.7 . . ?
C60 C58 C54 112.9(3) . . ?
C60 C58 H58 106.7 . . ?
C60 C58 C59 110.7(4) . . ?
C58 C59 H59A 109.5 . . ?
C58 C59 H59B 109.5 . . ?
C58 C59 H59C 109.5 . . ?
H59A C59 H59B 109.5 . . ?
H59A C59 H59C 109.5 . . ?
H59B C59 H59C 109.5 . . ?
C58 C60 H60A 109.5 . . ?
C58 C60 H60B 109.5 . . ?
C58 C60 H60C 109.5 . . ?
H60A C60 H60B 109.5 . . ?
H60A C60 H60C 109.5 . . ?
H60B C60 H60C 109.5 . . ?
C62 C61 N4 118.0(3) . . ?
C66 C61 C62 123.5(3) . . ?
C66 C61 N4 118.3(3) . . ?
C61 C62 C67 122.7(3) . . ?
C63 C62 C61 115.8(4) . . ?
C63 C62 C67 121.4(4) . . ?
C62 C63 H63 118.9 . . ?
C64 C63 C62 122.1(4) . . ?
C64 C63 H63 118.9 . . ?
C63 C64 H64 119.8 . . ?
C63 C64 C65 120.3(4) . . ?
C65 C64 H64 119.8 . . ?
C64 C65 H65 119.6 . . ?
C64 C65 C66 120.8(4) . . ?
C66 C65 H65 119.6 . . ?
C61 C66 C65 117.1(4) . . ?
C61 C66 C70 121.6(3) . . ?
C65 C66 C70 121.2(4) . . ?
C62 C67 H67 107.7 . . ?
C62 C67 C68 113.4(3) . . ?
C62 C67 C69 111.0(3) . . ?
C68 C67 H67 107.7 . . ?
C69 C67 H67 107.7 . . ?
C69 C67 C68 109.2(3) . . ?
C67 C68 H68A 109.5 . . ?
C67 C68 H68B 109.5 . . ?
C67 C68 H68C 109.5 . . ?
H68A C68 H68B 109.5 . . ?
H68A C68 H68C 109.5 . . ?
H68B C68 H68C 109.5 . . ?
C67 C69 H69A 109.5 . . ?
C67 C69 H69B 109.5 . . ?
C67 C69 H69C 109.5 . . ?
H69A C69 H69B 109.5 . . ?
H69A C69 H69C 109.5 . . ?
H69B C69 H69C 109.5 . . ?
C66 C70 H70 107.8 . . ?
C66 C70 C71 111.3(3) . . ?
C66 C70 C72 112.3(3) . . ?
C71 C70 H70 107.8 . . ?
C72 C70 H70 107.8 . . ?
C72 C70 C71 109.7(4) . . ?
C70 C71 H71A 109.5 . . ?
C70 C71 H71B 109.5 . . ?
C70 C71 H71C 109.5 . . ?
H71A C71 H71B 109.5 . . ?
H71A C71 H71C 109.5 . . ?
H71B C71 H71C 109.5 . . ?
C70 C72 H72A 109.5 . . ?
C70 C72 H72B 109.5 . . ?
C70 C72 H72C 109.5 . . ?
H72A C72 H72B 109.5 . . ?
H72A C72 H72C 109.5 . . ?
H72B C72 H72C 109.5 . . ?
C74 C73 B1 118.8(4) . . ?
C74 C73 C78 112.8(4) . . ?
C78 C73 B1 127.7(3) . . ?
C75 C74 C73 125.1(4) . . ?
F1 C74 C73 119.0(4) . . ?
F1 C74 C75 115.8(4) . . ?
C76 C75 C74 119.2(4) . . ?
F2 C75 C74 120.5(5) . . ?
F2 C75 C76 120.2(4) . . ?
C77 C76 C75 118.3(4) . . ?
F3 C76 C75 120.1(5) . . ?
F3 C76 C77 121.7(5) . . ?
C76 C77 C78 120.8(4) . . ?
F4 C77 C76 118.8(4) . . ?
F4 C77 C78 120.3(4) . . ?
C77 C78 C73 123.8(4) . . ?
F5 C78 C73 121.2(4) . . ?
F5 C78 C77 115.0(4) . . ?
C80 C79 B1 128.4(3) . . ?
C80 C79 C84 112.6(3) . . ?
C84 C79 B1 118.7(3) . . ?
C81 C80 C79 125.3(4) . . ?
F6 C80 C79 120.7(3) . . ?
F6 C80 C81 114.1(4) . . ?
C80 C81 C82 119.1(4) . . ?
F7 C81 C80 121.3(4) . . ?
F7 C81 C82 119.6(4) . . ?
C83 C82 C81 118.9(4) . . ?
F8 C82 C81 120.5(4) . . ?
F8 C82 C83 120.6(4) . . ?
C82 C83 C84 120.1(4) . . ?
C82 C83 F9 119.7(4) . . ?
F9 C83 C84 120.2(4) . . ?
C83 C84 C79 124.0(4) . . ?
F10 C84 C79 119.3(3) . . ?
F10 C84 C83 116.7(4) . . ?
C86 C85 B1 126.2(4) . . ?
C86 C85 C90 113.0(4) . . ?
C90 C85 B1 120.6(4) . . ?
C87 C86 C85 124.1(5) . . ?
F15 C86 C85 120.2(4) . . ?
F15 C86 C87 115.6(5) . . ?
C88 C87 C86 120.0(6) . . ?
F14 C87 C86 119.3(6) . . ?
F14 C87 C88 120.7(6) . . ?
C89 C88 C87 118.0(5) . . ?
F13 C88 C87 120.7(7) . . ?
F13 C88 C89 121.3(7) . . ?
C88 C89 C90 121.5(6) . . ?
C88 C89 F12 119.5(6) . . ?
F12 C89 C90 119.1(6) . . ?
C89 C90 C85 123.3(5) . . ?
F11 C90 C85 119.4(4) . . ?
F11 C90 C89 117.3(5) . . ?
C92 C91 B1 119.3(3) . . ?
C92 C91 C96 113.0(3) . . ?
C96 C91 B1 127.2(3) . . ?
C93 C92 C91 124.6(3) . . ?
F16 C92 C91 119.5(3) . . ?
F16 C92 C93 115.9(3) . . ?
C94 C93 C92 119.7(4) . . ?
F17 C93 C92 120.6(4) . . ?
F17 C93 C94 119.7(3) . . ?
C95 C94 C93 118.3(4) . . ?
F18 C94 C93 119.6(4) . . ?
F18 C94 C95 122.0(4) . . ?
C94 C95 C96 120.3(4) . . ?
F19 C95 C94 119.1(4) . . ?
F19 C95 C96 120.6(4) . . ?
C95 C96 C91 124.1(4) . . ?
F20 C96 C91 121.1(3) . . ?
F20 C96 C95 114.9(3) . . ?
C1 N1 C13 112.2(3) . . ?
C1 N1 Ni1 111.9(2) . . ?
C13 N1 Ni1 135.4(2) . . ?
C12 N2 C25 112.8(3) . . ?
C12 N2 Ni1 111.6(2) . . ?
C25 N2 Ni1 135.4(2) . . ?
C37 N3 C49 114.2(3) . . ?
C37 N3 Ni1 111.6(2) . . ?
C49 N3 Ni1 133.5(2) . . ?
C48 N4 C61 112.9(3) . . ?
C48 N4 Ni1 111.6(2) . . ?
C61 N4 Ni1 135.2(2) . . ?
N1 Ni1 N2 81.57(10) . . ?
N1 Ni1 N3 103.77(10) . . ?
N3 Ni1 N2 154.99(11) . . ?
N4 Ni1 N1 155.01(11) . . ?
N4 Ni1 N2 104.17(10) . . ?
N4 Ni1 N3 81.44(10) . . ?

loop_
_geom_bond_atom_site_label_1
_geom_bond_atom_site_label_2
_geom_bond_distance
_geom_bond_site_symmetry_2
_geom_bond_publ_flag
B1 C73 1.645(6) . ?
B1 C79 1.656(5) . ?
B1 C85 1.649(6) . ?
B1 C91 1.662(5) . ?
C1 C2 1.461(4) . ?
C1 C12 1.497(4) . ?
C1 N1 1.292(4) . ?
C2 C3 1.385(5) . ?
C2 C7 1.410(4) . ?
C3 H3 0.9500 . ?
C3 C4 1.412(5) . ?
C4 H4 0.9500 . ?
C4 C5 1.360(5) . ?
C5 H5 0.9500 . ?
C5 C6 1.412(5) . ?
C6 C7 1.406(4) . ?
C6 C8 1.416(5) . ?
C7 C11 1.413(5) . ?
C8 H8 0.9500 . ?
C8 C9 1.370(5) . ?
C9 H9 0.9500 . ?
C9 C10 1.418(5) . ?
C10 H10 0.9500 . ?
C10 C11 1.368(4) . ?
C11 C12 1.478(4) . ?
C12 N2 1.288(4) . ?
C13 C14 1.413(5) . ?
C13 C18 1.393(5) . ?
C13 N1 1.461(4) . ?
C14 C15 1.390(4) . ?
C14 C19 1.513(5) . ?
C15 H15 0.9500 . ?
C15 C16 1.376(5) . ?
C16 H16 0.9500 . ?
C16 C17 1.386(5) . ?
C17 H17 0.9500 . ?
C17 C18 1.398(5) . ?
C18 C22 1.524(5) . ?
C19 H19 1.0000 . ?
C19 C20 1.539(4) . ?
C19 C21 1.528(5) . ?
C20 H20A 0.9800 . ?
C20 H20B 0.9800 . ?
C20 H20C 0.9800 . ?
C21 H21A 0.9800 . ?
C21 H21B 0.9800 . ?
C21 H21C 0.9800 . ?
C22 H22 1.0000 . ?
C22 C23 1.517(5) . ?
C22 C24 1.520(5) . ?
C23 H23A 0.9800 . ?
C23 H23B 0.9800 . ?
C23 H23C 0.9800 . ?
C24 H24A 0.9800 . ?
C24 H24B 0.9800 . ?
C24 H24C 0.9800 . ?
C25 C26 1.388(5) . ?
C25 C30 1.408(5) . ?
C25 N2 1.463(4) . ?
C26 C27 1.387(5) . ?
C26 C31 1.519(5) . ?
C27 H27 0.9500 . ?
C27 C28 1.388(5) . ?
C28 H28 0.9500 . ?
C28 C29 1.369(6) . ?
C29 H29 0.9500 . ?
C29 C30 1.401(5) . ?
C30 C34 1.514(5) . ?
C31 H31 1.0000 . ?
C31 C32 1.526(5) . ?
C31 C33 1.525(5) . ?
C32 H32A 0.9800 . ?
C32 H32B 0.9800 . ?
C32 H32C 0.9800 . ?
C33 H33A 0.9800 . ?
C33 H33B 0.9800 . ?
C33 H33C 0.9800 . ?
C34 H34 1.0000 . ?
C34 C35 1.532(5) . ?
C34 C36 1.538(5) . ?
C35 H35A 0.9800 . ?
C35 H35B 0.9800 . ?
C35 H35C 0.9800 . ?
C36 H36A 0.9800 . ?
C36 H36B 0.9800 . ?
C36 H36C 0.9800 . ?
C37 C38 1.470(4) . ?
C37 C48 1.481(4) . ?
C37 N3 1.293(4) . ?
C38 C39 1.367(4) . ?
C38 C43 1.419(5) . ?
C39 H39 0.9500 . ?
C39 C40 1.419(5) . ?
C40 H40 0.9500 . ?
C40 C41 1.376(5) . ?
C41 H41 0.9500 . ?
C41 C42 1.414(5) . ?
C42 C43 1.400(5) . ?
C42 C44 1.412(5) . ?
C43 C47 1.429(5) . ?
C44 H44 0.9500 . ?
C44 C45 1.356(5) . ?
C45 H45 0.9500 . ?
C45 C46 1.406(5) . ?
C46 H46 0.9500 . ?
C46 C47 1.374(5) . ?
C47 C48 1.467(5) . ?
C48 N4 1.304(4) . ?
C49 C50 1.395(5) . ?
C49 C54 1.386(5) . ?
C49 N3 1.454(4) . ?
C50 C51 1.394(4) . ?
C50 C55 1.534(5) . ?
C51 H51 0.9500 . ?
C51 C52 1.373(5) . ?
C52 H52 0.9500 . ?
C52 C53 1.379(5) . ?
C53 H53 0.9500 . ?
C53 C54 1.389(4) . ?
C54 C58 1.530(5) . ?
C55 H55 1.0000 . ?
C55 C56 1.517(5) . ?
C55 C57 1.524(5) . ?
C56 H56A 0.9800 . ?
C56 H56B 0.9800 . ?
C56 H56C 0.9800 . ?
C57 H57A 0.9800 . ?
C57 H57B 0.9800 . ?
C57 H57C 0.9800 . ?
C58 H58 1.0000 . ?
C58 C59 1.525(5) . ?
C58 C60 1.510(5) . ?
C59 H59A 0.9800 . ?
C59 H59B 0.9800 . ?
C59 H59C 0.9800 . ?
C60 H60A 0.9800 . ?
C60 H60B 0.9800 . ?
C60 H60C 0.9800 . ?
C61 C62 1.410(5) . ?
C61 C66 1.391(5) . ?
C61 N4 1.462(4) . ?
C62 C63 1.393(5) . ?
C62 C67 1.525(5) . ?
C63 H63 0.9500 . ?
C63 C64 1.368(6) . ?
C64 H64 0.9500 . ?
C64 C65 1.382(6) . ?
C65 H65 0.9500 . ?
C65 C66 1.395(5) . ?
C66 C70 1.508(5) . ?
C67 H67 1.0000 . ?
C67 C68 1.535(5) . ?
C67 C69 1.526(5) . ?
C68 H68A 0.9800 . ?
C68 H68B 0.9800 . ?
C68 H68C 0.9800 . ?
C69 H69A 0.9800 . ?
C69 H69B 0.9800 . ?
C69 H69C 0.9800 . ?
C70 H70 1.0000 . ?
C70 C71 1.533(5) . ?
C70 C72 1.527(5) . ?
C71 H71A 0.9800 . ?
C71 H71B 0.9800 . ?
C71 H71C 0.9800 . ?
C72 H72A 0.9800 . ?
C72 H72B 0.9800 . ?
C72 H72C 0.9800 . ?
C73 C74 1.384(5) . ?
C73 C78 1.386(5) . ?
C74 C75 1.381(6) . ?
C74 F1 1.363(5) . ?
C75 C76 1.373(7) . ?
C75 F2 1.351(5) . ?
C76 C77 1.362(6) . ?
C76 F3 1.345(5) . ?
C77 C78 1.381(6) . ?
C77 F4 1.349(5) . ?
C78 F5 1.348(4) . ?
C79 C80 1.376(5) . ?
C79 C84 1.399(5) . ?
C80 C81 1.369(5) . ?
C80 F6 1.365(4) . ?
C81 C82 1.372(6) . ?
C81 F7 1.346(4) . ?
C82 C83 1.361(6) . ?
C82 F8 1.355(4) . ?
C83 C84 1.366(5) . ?
C83 F9 1.361(4) . ?
C84 F10 1.353(4) . ?
C85 C86 1.392(5) . ?
C85 C90 1.392(6) . ?
C86 C87 1.378(6) . ?
C86 F15 1.355(5) . ?
C87 C88 1.364(8) . ?
C87 F14 1.348(6) . ?
C88 C89 1.359(8) . ?
C88 F13 1.338(6) . ?
C89 C90 1.369(6) . ?
C89 F12 1.365(6) . ?
C90 F11 1.358(5) . ?
C91 C92 1.384(5) . ?
C91 C96 1.388(5) . ?
C92 C93 1.374(5) . ?
C92 F16 1.363(4) . ?
C93 C94 1.370(5) . ?
C93 F17 1.352(4) . ?
C94 C95 1.369(5) . ?
C94 F18 1.347(4) . ?
C95 C96 1.370(5) . ?
C95 F19 1.349(4) . ?
C96 F20 1.355(4) . ?
N1 Ni1 2.047(3) . ?
N2 Ni1 2.059(3) . ?
N3 Ni1 2.059(2) . ?
N4 Ni1 2.047(3) . ?

loop_
_smtbx_masks_void_nr
_smtbx_masks_void_average_x
_smtbx_masks_void_average_y
_smtbx_masks_void_average_z
_smtbx_masks_void_volume
_smtbx_masks_void_count_electrons
_smtbx_masks_void_content
1 -0.500 -0.090 0.500 1198.5 234.8 ?
2 0.103 0.358 0.107 16.6 0.0 ?
3 -0.103 0.642 0.893 16.6 0.0 ?
